data_7234969
loop_
_publ_author_name
'Neumann, Tristan'
'Gallo, Gianpiero'
'Jess, Inke'
'Dinnebier, Robert E.'
'N\"ather, Christian'

_publ_section_title
;
 Thermodynamically stable and metastable coordination polymers synthesized
 from solution and the solid state
;
_journal_issue 2
_journal_name_full CrystEngComm
_journal_page_first 184
_journal_page_last 194
_journal_paper_doi 10.1039/C9CE01589B
_journal_volume 22
_journal_year 2020
_chemical_formula_sum 'C26 H28 Fe N6 S2'
_chemical_formula_weight 544.51
_space_group_crystal_system trigonal
_space_group_IT_number 148
_space_group_name_Hall '-R 3'
_space_group_name_H-M_alt 'R -3 :H'
_atom_sites_solution_hydrogens geom
_audit_creation_method SHELXL-2014/7
_audit_update_record
;
2019-10-04 deposited with the CCDC.	2019-11-04 downloaded from the CCDC.
;
_cell_angle_alpha 90
_cell_angle_beta 90
_cell_angle_gamma 120
_cell_formula_units_Z 9
_cell_length_a 27.693(3)
_cell_length_b 27.693(3)
_cell_length_c 11.1885(10)
_cell_measurement_reflns_used 7472
_cell_measurement_temperature 293(2)
_cell_measurement_theta_max 25.1
_cell_measurement_theta_min 1.47
_cell_volume 7430.9(13)
_computing_cell_refinement 'X-Area (STOE, 2008)'
_computing_data_collection 'X-Area (STOE, 2008)'
_computing_data_reduction 'X-Area (STOE, 2008)'
_computing_molecular_graphics 'XP in SHELXTL (Sheldrick, 2008) and Diamond (Brandenburg, 1999)'
_computing_structure_refinement 'SHELXL-2014/7 (Sheldrick, 2014)'
_computing_structure_solution 'SHELXS-97 (Sheldrick, 2008)'
_diffrn_ambient_temperature 293(2)
_diffrn_measured_fraction_theta_full 0.998
_diffrn_measured_fraction_theta_max 0.998
_diffrn_measurement_device_type 'STOE IPDS 2'
_diffrn_measurement_method 'Omega scans'
_diffrn_radiation_type MoK\a
_diffrn_radiation_wavelength 0.71073
_diffrn_reflns_av_R_equivalents 0.0432
_diffrn_reflns_av_unetI/netI 0.0468
_diffrn_reflns_Laue_measured_fraction_full 0.998
_diffrn_reflns_Laue_measured_fraction_max 0.998
_diffrn_reflns_limit_h_max 31
_diffrn_reflns_limit_h_min -11
_diffrn_reflns_limit_k_max 31
_diffrn_reflns_limit_k_min -33
_diffrn_reflns_limit_l_max 13
_diffrn_reflns_limit_l_min -11
_diffrn_reflns_number 7472
_diffrn_reflns_point_group_measured_fraction_full 0.998
_diffrn_reflns_point_group_measured_fraction_max 0.998
_diffrn_reflns_theta_full 25.099
_diffrn_reflns_theta_max 25.099
_diffrn_reflns_theta_min 1.471
_exptl_absorpt_coefficient_mu 0.604
_exptl_absorpt_correction_T_max 0.9606
_exptl_absorpt_correction_T_min 0.9192
_exptl_absorpt_correction_type numerical
_exptl_absorpt_process_details 'X-Shape and X-Red 32 (STOE, 2008)'
_exptl_crystal_colour red
_exptl_crystal_density_diffrn 1.095
_exptl_crystal_description block
_exptl_crystal_F_000 2556
_exptl_crystal_size_max 0.08
_exptl_crystal_size_mid 0.06
_exptl_crystal_size_min 0.04
_refine_diff_density_max 0.498
_refine_diff_density_min -0.312
_refine_diff_density_rms 0.042
_refine_ls_extinction_method none
_refine_ls_goodness_of_fit_ref 1.040
_refine_ls_hydrogen_treatment constr
_refine_ls_matrix_type full
_refine_ls_number_parameters 160
_refine_ls_number_reflns 2951
_refine_ls_number_restraints 0
_refine_ls_restrained_S_all 1.040
_refine_ls_R_factor_all 0.1073
_refine_ls_R_factor_gt 0.0676
_refine_ls_shift/su_max 0.000
_refine_ls_shift/su_mean 0.000
_refine_ls_structure_factor_coef Fsqd
_refine_ls_weighting_details 'w=1/[\s^2^(Fo^2^)+(0.0757P)^2^+6.7904P] where P=(Fo^2^+2Fc^2^)/3'
_refine_ls_weighting_scheme calc
_refine_ls_wR_factor_gt 0.1526
_refine_ls_wR_factor_ref 0.1710
_reflns_Friedel_coverage 0.000
_reflns_number_gt 1855
_reflns_number_total 2951
_reflns_threshold_expression 'I > 2\s(I)'
_cod_data_source_file c9ce01589b2.cif
_cod_data_source_block icosa_sq
_cod_depositor_comments
;Adding full bibliography for 7234964--7234970.cif.

 Adding full bibliography for 7234964--7234970.cif.
;
_cod_original_cell_volume 7430.7(17)
_cod_database_code 7234969
_shelx_shelxl_version_number 2014/7
_shelx_space_group_comment
;
The symmetry employed for this shelxl refinement is uniquely defined
by the following loop, which should always be used as a source of
symmetry information in preference to the above space-group names.
They are only intended as comments.
;

loop_
_space_group_symop_operation_xyz
'x, y, z'
'-y, x-y, z'
'-x+y, -x, z'
'x+2/3, y+1/3, z+1/3'
'-y+2/3, x-y+1/3, z+1/3'
'-x+y+2/3, -x+1/3, z+1/3'
'x+1/3, y+2/3, z+2/3'
'-y+1/3, x-y+2/3, z+2/3'
'-x+y+1/3, -x+2/3, z+2/3'
'-x, -y, -z'
'y, -x+y, -z'
'x-y, x, -z'
'-x+2/3, -y+1/3, -z+1/3'
'y+2/3, -x+y+1/3, -z+1/3'
'x-y+2/3, x+1/3, -z+1/3'
'-x+1/3, -y+2/3, -z+2/3'
'y+1/3, -x+y+2/3, -z+2/3'
'x-y+1/3, x+2/3, -z+2/3'

loop_
_atom_site_label
_atom_site_type_symbol
_atom_site_fract_x
_atom_site_fract_y
_atom_site_fract_z
_atom_site_U_iso_or_equiv
_atom_site_adp_type
_atom_site_occupancy
_atom_site_site_symmetry_order
_atom_site_calc_flag
_atom_site_refinement_flags_posn
_atom_site_refinement_flags_adp
_atom_site_refinement_flags_occupancy
Fe1 Fe 0.5000 0.0000 0.0000 0.0731(3) Uani 1 2 d S . P
S1 S 0.46599(10) -0.11896(9) 0.33645(19) 0.1641(9) Uani 1 1 d . . .
C1 C 0.46748(18) -0.08661(19) 0.2171(4) 0.0802(12) Uani 1 1 d . . .
N1 N 0.46985(16) -0.06165(16) 0.1338(4) 0.0892(11) Uani 1 1 d . . .
N11 N 0.43134(15) 0.01734(16) 0.0380(3) 0.0787(10) Uani 1 1 d . . .
C11 C 0.4387(2) 0.0686(2) 0.0281(4) 0.0871(13) Uani 1 1 d . . .
H11 H 0.4739 0.0976 0.0080 0.105 Uiso 1 1 calc R U .
C12 C 0.3967(2) 0.0807(2) 0.0461(5) 0.0951(15) Uani 1 1 d . . .
H12 H 0.4043 0.1173 0.0388 0.114 Uiso 1 1 calc R U .
C13 C 0.3439(2) 0.0393(3) 0.0746(5) 0.0974(14) Uani 1 1 d . . .
C14 C 0.3360(2) -0.0135(2) 0.0859(4) 0.0957(15) Uani 1 1 d . . .
H14 H 0.3011 -0.0431 0.1062 0.115 Uiso 1 1 calc R U .
C15 C 0.3797(2) -0.0226(2) 0.0673(4) 0.0873(13) Uani 1 1 d . . .
H15 H 0.3732 -0.0588 0.0756 0.105 Uiso 1 1 calc R U .
C16 C 0.2965(3) 0.0509(3) 0.0927(7) 0.151(3) Uani 1 1 d . . .
H16A H 0.3099 0.0899 0.0812 0.226 Uiso 1 1 calc R U .
H16B H 0.2674 0.0297 0.0360 0.226 Uiso 1 1 calc R U .
H16C H 0.2821 0.0404 0.1723 0.226 Uiso 1 1 calc R U .
N21 N 0.44574(15) -0.06630(15) -0.1366(3) 0.0785(9) Uani 1 1 d . . .
C21 C 0.4524(2) -0.0558(2) -0.2538(5) 0.0964(14) Uani 1 1 d . . .
H21 H 0.4795 -0.0203 -0.2781 0.116 Uiso 1 1 calc R U .
C22 C 0.4217(2) -0.0939(2) -0.3406(5) 0.1077(17) Uani 1 1 d . . .
H22 H 0.4287 -0.0839 -0.4207 0.129 Uiso 1 1 calc R U .
C23 C 0.3812(2) -0.1463(2) -0.3101(5) 0.0950(14) Uani 1 1 d . . .
C24 C 0.3741(2) -0.1579(2) -0.1895(6) 0.0977(15) Uani 1 1 d . . .
H24 H 0.3471 -0.1931 -0.1635 0.117 Uiso 1 1 calc R U .
C25 C 0.4062(2) -0.1180(2) -0.1076(5) 0.0906(13) Uani 1 1 d . . .
H25 H 0.4003 -0.1274 -0.0271 0.109 Uiso 1 1 calc R U .
C26 C 0.3472(3) -0.1895(3) -0.4036(6) 0.140(2) Uani 1 1 d . . .
H26A H 0.3209 -0.2236 -0.3650 0.209 Uiso 1 1 calc R U .
H26B H 0.3275 -0.1762 -0.4516 0.209 Uiso 1 1 calc R U .
H26C H 0.3715 -0.1960 -0.4536 0.209 Uiso 1 1 calc R U .

loop_
_atom_site_aniso_label
_atom_site_aniso_U_11
_atom_site_aniso_U_22
_atom_site_aniso_U_33
_atom_site_aniso_U_23
_atom_site_aniso_U_13
_atom_site_aniso_U_12
Fe1 0.0824(6) 0.0831(6) 0.0623(5) 0.0125(4) 0.0093(4) 0.0478(5)
S1 0.214(2) 0.1639(17) 0.1217(15) 0.0632(13) -0.0008(14) 0.0999(16)
C1 0.084(3) 0.084(3) 0.077(3) 0.013(2) 0.004(2) 0.046(2)
N1 0.104(3) 0.093(3) 0.077(3) 0.018(2) 0.012(2) 0.053(2)
N11 0.083(2) 0.086(2) 0.073(2) 0.0052(18) 0.0048(18) 0.046(2)
C11 0.088(3) 0.089(3) 0.089(3) -0.004(3) 0.001(2) 0.048(3)
C12 0.119(4) 0.099(4) 0.092(4) -0.003(3) -0.006(3) 0.073(3)
C13 0.099(4) 0.123(4) 0.089(4) 0.003(3) 0.006(3) 0.069(3)
C14 0.080(3) 0.115(4) 0.096(4) 0.015(3) 0.016(3) 0.052(3)
C15 0.094(3) 0.094(3) 0.083(3) 0.011(3) 0.010(3) 0.054(3)
C16 0.130(5) 0.182(6) 0.195(7) 0.023(5) 0.024(5) 0.118(5)
N21 0.077(2) 0.088(3) 0.073(2) 0.0043(19) 0.0068(18) 0.043(2)
C21 0.090(3) 0.099(3) 0.077(3) 0.005(3) 0.000(3) 0.029(3)
C22 0.103(4) 0.110(4) 0.082(4) 0.007(3) -0.009(3) 0.033(3)
C23 0.070(3) 0.106(4) 0.097(4) -0.008(3) -0.005(3) 0.036(3)
C24 0.073(3) 0.091(3) 0.116(5) -0.004(3) 0.013(3) 0.031(3)
C25 0.089(3) 0.092(3) 0.085(3) 0.007(3) 0.018(3) 0.041(3)
C26 0.110(4) 0.139(5) 0.127(5) -0.028(4) -0.024(4) 0.030(4)

loop_
_atom_type_symbol
_atom_type_description
_atom_type_scat_dispersion_real
_atom_type_scat_dispersion_imag
_atom_type_scat_source
C C 0.0033 0.0016 'International Tables Vol C Tables 4.2.6.8 and 6.1.1.4'
H H 0.0000 0.0000 'International Tables Vol C Tables 4.2.6.8 and 6.1.1.4'
N N 0.0061 0.0033 'International Tables Vol C Tables 4.2.6.8 and 6.1.1.4'
S S 0.1246 0.1234 'International Tables Vol C Tables 4.2.6.8 and 6.1.1.4'
Fe Fe 0.3463 0.8444 'International Tables Vol C Tables 4.2.6.8 and 6.1.1.4'

loop_
_geom_angle_atom_site_label_1
_geom_angle_atom_site_label_2
_geom_angle_atom_site_label_3
_geom_angle
_geom_angle_site_symmetry_1
_geom_angle_site_symmetry_3
N1 Fe1 N1 180.0 . 10_655
N1 Fe1 N11 90.23(14) . .
N1 Fe1 N11 89.77(14) 10_655 .
N1 Fe1 N11 89.77(14) . 10_655
N1 Fe1 N11 90.23(14) 10_655 10_655
N11 Fe1 N11 180.0 . 10_655
N1 Fe1 N21 90.62(15) . 10_655
N1 Fe1 N21 89.38(15) 10_655 10_655
N11 Fe1 N21 89.34(13) . 10_655
N11 Fe1 N21 90.66(13) 10_655 10_655
N1 Fe1 N21 89.38(15) . .
N1 Fe1 N21 90.62(15) 10_655 .
N11 Fe1 N21 90.66(13) . .
N11 Fe1 N21 89.34(13) 10_655 .
N21 Fe1 N21 180.00(19) 10_655 .
N1 C1 S1 177.4(5) . .
C1 N1 Fe1 162.0(4) . .
C11 N11 C15 115.5(4) . .
C11 N11 Fe1 121.5(3) . .
C15 N11 Fe1 123.0(3) . .
N11 C11 C12 123.3(5) . .
N11 C11 H11 118.3 . .
C12 C11 H11 118.3 . .
C13 C12 C11 120.6(5) . .
C13 C12 H12 119.7 . .
C11 C12 H12 119.7 . .
C14 C13 C12 116.6(5) . .
C14 C13 C16 121.4(5) . .
C12 C13 C16 122.0(6) . .
C15 C14 C13 119.8(5) . .
C15 C14 H14 120.1 . .
C13 C14 H14 120.1 . .
N11 C15 C14 124.3(5) . .
N11 C15 H15 117.9 . .
C14 C15 H15 117.9 . .
C13 C16 H16A 109.5 . .
C13 C16 H16B 109.5 . .
H16A C16 H16B 109.5 . .
C13 C16 H16C 109.5 . .
H16A C16 H16C 109.5 . .
H16B C16 H16C 109.5 . .
C21 N21 C25 114.9(4) . .
C21 N21 Fe1 121.2(3) . .
C25 N21 Fe1 123.9(3) . .
N21 C21 C22 124.2(5) . .
N21 C21 H21 117.9 . .
C22 C21 H21 117.9 . .
C23 C22 C21 120.5(5) . .
C23 C22 H22 119.8 . .
C21 C22 H22 119.8 . .
C22 C23 C24 116.0(5) . .
C22 C23 C26 121.7(6) . .
C24 C23 C26 122.3(5) . .
C25 C24 C23 120.6(5) . .
C25 C24 H24 119.7 . .
C23 C24 H24 119.7 . .
N21 C25 C24 123.9(5) . .
N21 C25 H25 118.1 . .
C24 C25 H25 118.1 . .
C23 C26 H26A 109.5 . .
C23 C26 H26B 109.5 . .
H26A C26 H26B 109.5 . .
C23 C26 H26C 109.5 . .
H26A C26 H26C 109.5 . .
H26B C26 H26C 109.5 . .

loop_
_geom_bond_atom_site_label_1
_geom_bond_atom_site_label_2
_geom_bond_distance
_geom_bond_site_symmetry_2
Fe1 N1 2.104(4) .
Fe1 N1 2.104(4) 10_655
Fe1 N11 2.222(3) .
Fe1 N11 2.222(3) 10_655
Fe1 N21 2.281(4) 10_655
Fe1 N21 2.281(4) .
S1 C1 1.597(5) .
C1 N1 1.142(5) .
N11 C11 1.334(5) .
N11 C15 1.338(6) .
C11 C12 1.374(6) .
C11 H11 0.9300 .
C12 C13 1.371(7) .
C12 H12 0.9300 .
C13 C14 1.371(7) .
C13 C16 1.512(7) .
C14 C15 1.370(6) .
C14 H14 0.9300 .
C15 H15 0.9300 .
C16 H16A 0.9600 .
C16 H16B 0.9600 .
C16 H16C 0.9600 .
N21 C21 1.336(6) .
N21 C25 1.337(6) .
C21 C22 1.372(7) .
C21 H21 0.9300 .
C22 C23 1.362(7) .
C22 H22 0.9300 .
C23 C24 1.379(7) .
C23 C26 1.511(7) .
C24 C25 1.366(7) .
C24 H24 0.9300 .
C25 H25 0.9300 .
C26 H26A 0.9600 .
C26 H26B 0.9600 .
C26 H26C 0.9600 .
